data_9006300
loop_
_publ_author_name
'Boisen, M. B.'
'Gibbs, G. V.'
'Bukowinski, M. S. T.'

_publ_section_title
;
 Framework silica structures generated using simulated annealing
 with a potential energy function based on an H6Si2O7 molecule
 Sample: 17
;
_journal_name_full 'Physics and Chemistry of Minerals'
_journal_page_first 269
_journal_page_last 284
_journal_volume 21
_journal_year 1994
_chemical_formula_structural SiO2
_chemical_formula_sum 'O2 Si'
_space_group_IT_number 1
_symmetry_space_group_name_Hall 'P 1'
_symmetry_space_group_name_H-M 'P 1'
_cell_angle_alpha 88.5667
_cell_angle_beta 114.2259
_cell_angle_gamma 94.0951
_cell_length_a 5.5569
_cell_length_b 5.2463
_cell_length_c 5.9716
_cell_formula_units_Z 4
_cell_volume 158.353
_exptl_crystal_density_diffrn 2.520
_cod_original_formula_sum 'Si O2'
_cod_database_code 9006300

loop_
_symmetry_equiv_pos_as_xyz
x,y,z

loop_
_atom_site_label
_atom_site_fract_x
_atom_site_fract_y
_atom_site_fract_z
Si1 0.13331 0.18553 0.66792
Si2 0.67711 0.07354 0.19415
Si3 0.29764 0.69248 0.98863
Si4 0.18671 0.26282 0.20830
O1 0.17799 0.96268 0.87359
O2 0.61266 0.76700 0.14156
O3 0.22608 0.47365 0.78015
O4 0.87320 0.17109 0.06243
O5 0.82147 0.15236 0.48423
O6 0.38202 0.18349 0.08008
O7 0.19661 0.57335 0.19208
O8 0.28772 0.15463 0.49050
